data_4514629
loop_
_publ_author_name
'Monsigny, Louis'
'Thu\'ery, Pierre'
'Berthet, Jean-Claude'
'Cantat, Thibault'

_publ_section_title
;
 Breaking C--O Bonds with Uranium: Uranyl Complexes as Selective Catalysts
 in the Hydrosilylation of Aldehydes
;
_journal_issue 10
_journal_name_full 'ACS Catalysis'
_journal_page_first 9025
_journal_paper_doi 10.1021/acscatal.9b01408
_journal_volume 9
_journal_year 2019
_chemical_formula_sum 'C32 H24 F12 O20 S4 U2'
_chemical_formula_weight 1560.81
_space_group_crystal_system triclinic
_space_group_IT_number 2
_space_group_name_Hall '-P 1'
_space_group_name_H-M_alt 'P -1'
_symmetry_space_group_name_Hall '-P 1'
_symmetry_space_group_name_H-M 'P -1'
_atom_sites_solution_hydrogens geom
_atom_sites_solution_primary dual
_audit_creation_method SHELXL-2014
_cell_angle_alpha 102.634(4)
_cell_angle_beta 94.632(5)
_cell_angle_gamma 96.374(5)
_cell_formula_units_Z 1
_cell_length_a 5.6883(4)
_cell_length_b 12.7612(11)
_cell_length_c 16.5764(15)
_cell_measurement_reflns_used 63633
_cell_measurement_temperature 100(2)
_cell_measurement_theta_max 25.68
_cell_measurement_theta_min 2.30
_cell_volume 1160.02(17)
_computing_cell_refinement 'HKL2000 (Otwinowski & Minor, 1997)'
_computing_data_collection 'COLLECT (Nonius, 1998)'
_computing_data_reduction 'HKL2000 (Otwinowski & Minor, 1997)'
_computing_molecular_graphics 'SHELXTL (Sheldrick, 2008)'
_computing_publication_material 'SHELXTL (Sheldrick, 2008); PLATON (Spek, 2003)'
_computing_structure_refinement 'SHELXL (Sheldrick, 2015)'
_computing_structure_solution 'SHELXT (Sheldrick, 2015)'
_diffrn_ambient_temperature 100(2)
_diffrn_measured_fraction_theta_full 0.998
_diffrn_measured_fraction_theta_max 0.998
_diffrn_measurement_device_type 'Nonius Kappa-CCD area-detector diffractometer'
_diffrn_measurement_method '2 \f and 12 \w scans with 2\% steps (768 frames)'
_diffrn_radiation_monochromator graphite
_diffrn_radiation_source 'fine-focus sealed tube'
_diffrn_radiation_type MoK\a
_diffrn_radiation_wavelength 0.71073
_diffrn_reflns_av_R_equivalents 0.0622
_diffrn_reflns_av_unetI/netI 0.0641
_diffrn_reflns_Laue_measured_fraction_full 0.998
_diffrn_reflns_Laue_measured_fraction_max 0.998
_diffrn_reflns_limit_h_max 6
_diffrn_reflns_limit_h_min -6
_diffrn_reflns_limit_k_max 15
_diffrn_reflns_limit_k_min -15
_diffrn_reflns_limit_l_max 20
_diffrn_reflns_limit_l_min -20
_diffrn_reflns_number 63633
_diffrn_reflns_point_group_measured_fraction_full 0.998
_diffrn_reflns_point_group_measured_fraction_max 0.998
_diffrn_reflns_theta_full 25.242
_diffrn_reflns_theta_max 25.681
_diffrn_reflns_theta_min 2.300
_diffrn_standards_decay_% 0
_diffrn_standards_interval_time 0
_diffrn_standards_number 0
_exptl_absorpt_coefficient_mu 7.274
_exptl_absorpt_correction_T_max 0.559
_exptl_absorpt_correction_T_min 0.309
_exptl_absorpt_correction_type multi-scan
_exptl_absorpt_process_details 'SCALEPACK (Otwinowski & Minor, 1997)'
_exptl_crystal_colour 'translucent light yellow'
_exptl_crystal_density_diffrn 2.234
_exptl_crystal_description platelet
_exptl_crystal_F_000 732
_exptl_crystal_size_max 0.18
_exptl_crystal_size_mid 0.13
_exptl_crystal_size_min 0.08
_refine_diff_density_max 1.465
_refine_diff_density_min -0.895
_refine_diff_density_rms 0.116
_refine_ls_extinction_method none
_refine_ls_goodness_of_fit_ref 1.045
_refine_ls_hydrogen_treatment constr
_refine_ls_matrix_type full
_refine_ls_number_parameters 316
_refine_ls_number_reflns 4388
_refine_ls_number_restraints 0
_refine_ls_restrained_S_all 1.045
_refine_ls_R_factor_all 0.0274
_refine_ls_R_factor_gt 0.0248
_refine_ls_shift/su_max 0.002
_refine_ls_shift/su_mean 0.000
_refine_ls_structure_factor_coef Fsqd
_refine_ls_weighting_details 'w=1/[\s^2^(Fo^2^)+(0.0193P)^2^] where P=(Fo^2^+2Fc^2^)/3'
_refine_ls_weighting_scheme calc
_refine_ls_wR_factor_gt 0.0544
_refine_ls_wR_factor_ref 0.0552
_reflns_Friedel_coverage 0.000
_reflns_number_gt 4109
_reflns_number_total 4388
_reflns_threshold_expression 'I > 2\s(I)'
_cod_data_source_file cs9b01408_si_002.cif
_cod_data_source_block 27
_cod_database_code 4514629
_shelx_space_group_comment
;
The symmetry employed for this shelxl refinement is uniquely defined
by the following loop, which should always be used as a source of
symmetry information in preference to the above space-group names.
They are only intended as comments.
;
_shelxl_version_number 2014-3

loop_
_space_group_symop_operation_xyz
'x, y, z'
'-x, -y, -z'

loop_
_atom_site_label
_atom_site_type_symbol
_atom_site_fract_x
_atom_site_fract_y
_atom_site_fract_z
_atom_site_U_iso_or_equiv
_atom_site_adp_type
_atom_site_occupancy
_atom_site_site_symmetry_order
_atom_site_calc_flag
_atom_site_refinement_flags_posn
_atom_site_refinement_flags_adp
U1 U 0.93849(2) 0.88179(2) 0.81547(2) 0.02587(6) Uani 1 1 d . .
S1 S 0.81393(16) 0.85396(7) 1.02963(7) 0.0259(2) Uani 1 1 d . .
S2 S 0.78729(17) 0.76002(7) 0.59899(7) 0.0279(2) Uani 1 1 d . .
O1 O 1.1999(4) 0.8290(2) 0.8416(2) 0.0308(7) Uani 1 1 d . .
O2 O 0.6746(4) 0.9316(2) 0.78656(19) 0.0284(7) Uani 1 1 d . .
O3 O 0.7054(4) 0.7102(2) 0.81430(18) 0.0321(7) Uani 1 1 d . .
O4 O 1.1360(4) 0.99157(19) 0.73411(18) 0.0296(6) Uani 1 1 d . .
O5 O 0.8086(4) 0.88505(19) 0.95002(17) 0.0306(6) Uani 1 1 d . .
O6 O 0.8987(5) 0.9451(2) 1.0978(2) 0.0374(7) Uani 1 1 d . .
O7 O 0.9104(4) 0.7570(2) 1.0328(2) 0.0395(8) Uani 1 1 d . .
O8 O 0.9294(4) 0.7706(2) 0.68064(18) 0.0306(6) Uani 1 1 d . .
O9 O 0.5380(4) 0.7551(2) 0.60545(19) 0.0338(7) Uani 1 1 d . .
O10 O 0.8895(5) 0.8291(2) 0.5507(2) 0.0350(7) Uani 1 1 d . .
F1 F 0.3862(4) 0.90933(16) 1.03367(17) 0.0365(6) Uani 1 1 d . .
F2 F 0.4744(4) 0.80807(18) 1.11730(16) 0.0379(6) Uani 1 1 d . .
F3 F 0.4004(4) 0.73919(17) 0.98573(17) 0.0376(6) Uani 1 1 d . .
F4 F 0.7472(4) 0.55249(17) 0.59062(17) 0.0411(6) Uani 1 1 d . .
F5 F 0.7167(5) 0.59432(19) 0.47135(17) 0.0446(6) Uani 1 1 d . .
F6 F 1.0612(4) 0.61582(18) 0.54315(17) 0.0429(6) Uani 1 1 d . .
C1 C 0.5086(7) 0.6664(3) 0.7779(3) 0.0312(10) Uani 1 1 d . .
H1 H 0.4429 0.6945 0.7339 0.037 Uiso 1 1 calc R U
C2 C 0.3729(7) 0.5749(3) 0.7985(3) 0.0310(10) Uani 1 1 d . .
C3 C 0.4624(7) 0.5283(3) 0.8615(3) 0.0326(10) Uani 1 1 d . .
H3 H 0.6163 0.5547 0.8901 0.039 Uiso 1 1 calc R U
C4 C 0.3248(8) 0.4438(3) 0.8815(3) 0.0395(11) Uani 1 1 d . .
H4 H 0.3841 0.4117 0.9242 0.047 Uiso 1 1 calc R U
C5 C 0.0996(8) 0.4050(3) 0.8394(3) 0.0456(13) Uani 1 1 d . .
H5 H 0.0060 0.3466 0.8535 0.055 Uiso 1 1 calc R U
C6 C 0.0118(8) 0.4510(3) 0.7775(3) 0.0442(12) Uani 1 1 d . .
H6 H -0.1427 0.4250 0.7492 0.053 Uiso 1 1 calc R U
C7 C 0.1505(7) 0.5354(3) 0.7565(3) 0.0358(10) Uani 1 1 d . .
H7 H 0.0918 0.5663 0.7130 0.043 Uiso 1 1 calc R U
C8 C 1.2832(6) 0.9834(3) 0.6829(3) 0.0281(9) Uani 1 1 d . .
H8 H 1.3226 0.9136 0.6594 0.034 Uiso 1 1 calc R U
C9 C 1.3977(6) 1.0759(3) 0.6573(3) 0.0299(9) Uani 1 1 d . .
C10 C 1.3334(6) 1.1786(3) 0.6843(3) 0.0311(9) Uani 1 1 d . .
H10 H 1.2118 1.1894 0.7201 0.037 Uiso 1 1 calc R U
C11 C 1.4471(7) 1.2647(3) 0.6587(3) 0.0398(11) Uani 1 1 d . .
H11 H 1.4027 1.3350 0.6764 0.048 Uiso 1 1 calc R U
C12 C 1.6270(7) 1.2488(3) 0.6069(3) 0.0391(11) Uani 1 1 d . .
H12 H 1.7049 1.3087 0.5897 0.047 Uiso 1 1 calc R U
C13 C 1.6943(7) 1.1466(3) 0.5800(3) 0.0404(11) Uani 1 1 d . .
H13 H 1.8179 1.1366 0.5449 0.048 Uiso 1 1 calc R U
C14 C 1.5787(6) 1.0594(3) 0.6050(3) 0.0321(10) Uani 1 1 d . .
H14 H 1.6218 0.9890 0.5867 0.038 Uiso 1 1 calc R U
C15 C 0.4982(7) 0.8261(3) 1.0429(3) 0.0302(9) Uani 1 1 d . .
C16 C 0.8323(7) 0.6221(3) 0.5477(3) 0.0355(10) Uani 1 1 d . .

loop_
_atom_site_aniso_label
_atom_site_aniso_U_11
_atom_site_aniso_U_22
_atom_site_aniso_U_33
_atom_site_aniso_U_23
_atom_site_aniso_U_13
_atom_site_aniso_U_12
U1 0.02473(9) 0.02788(9) 0.02461(11) 0.00529(8) 0.00451(8) 0.00192(6)
S1 0.0251(5) 0.0260(5) 0.0266(6) 0.0066(4) 0.0045(4) 0.0006(4)
S2 0.0289(5) 0.0280(5) 0.0256(6) 0.0031(5) 0.0046(4) 0.0033(4)
O1 0.0248(13) 0.0359(15) 0.0317(19) 0.0064(14) 0.0049(13) 0.0052(11)
O2 0.0240(13) 0.0306(14) 0.0294(18) 0.0038(13) 0.0051(13) 0.0030(11)
O3 0.0315(15) 0.0317(15) 0.0324(18) 0.0064(13) 0.0068(14) 0.0006(12)
O4 0.0335(14) 0.0271(14) 0.0274(17) 0.0049(13) 0.0062(13) 0.0008(11)
O5 0.0326(14) 0.0325(15) 0.0264(17) 0.0069(13) 0.0088(13) -0.0007(11)
O6 0.0364(15) 0.0395(16) 0.0288(18) -0.0021(14) 0.0050(14) -0.0085(12)
O7 0.0307(15) 0.0323(15) 0.062(2) 0.0192(16) 0.0097(16) 0.0091(12)
O8 0.0339(15) 0.0332(15) 0.0239(16) 0.0040(13) 0.0057(13) 0.0048(11)
O9 0.0279(14) 0.0388(16) 0.0351(18) 0.0079(14) 0.0043(14) 0.0073(11)
O10 0.0378(16) 0.0354(15) 0.0325(19) 0.0095(14) 0.0076(15) 0.0016(12)
F1 0.0301(12) 0.0335(12) 0.0499(17) 0.0139(12) 0.0090(12) 0.0093(9)
F2 0.0341(13) 0.0501(14) 0.0332(16) 0.0186(13) 0.0087(12) -0.0002(10)
F3 0.0290(12) 0.0324(13) 0.0458(17) 0.0003(12) 0.0045(12) -0.0030(9)
F4 0.0493(14) 0.0292(12) 0.0445(17) 0.0097(12) 0.0029(14) 0.0026(10)
F5 0.0553(16) 0.0405(14) 0.0306(16) -0.0047(13) -0.0072(13) 0.0096(12)
F6 0.0341(13) 0.0402(13) 0.0481(18) -0.0061(12) 0.0062(13) 0.0091(10)
C1 0.037(2) 0.028(2) 0.030(3) 0.0057(19) 0.010(2) 0.0052(17)
C2 0.030(2) 0.027(2) 0.036(3) 0.007(2) 0.008(2) 0.0049(16)
C3 0.032(2) 0.029(2) 0.037(3) 0.007(2) 0.008(2) 0.0042(16)
C4 0.049(3) 0.032(2) 0.040(3) 0.012(2) 0.011(2) 0.0055(19)
C5 0.049(3) 0.033(2) 0.054(3) 0.008(2) 0.017(3) -0.0042(19)
C6 0.038(2) 0.040(3) 0.049(3) 0.003(2) 0.002(2) -0.0026(19)
C7 0.039(2) 0.034(2) 0.034(3) 0.010(2) 0.005(2) 0.0044(18)
C8 0.0277(19) 0.031(2) 0.024(2) 0.0070(18) -0.0027(18) 0.0034(15)
C9 0.0248(19) 0.036(2) 0.028(2) 0.0085(19) 0.0023(18) -0.0009(15)
C10 0.031(2) 0.035(2) 0.030(2) 0.009(2) 0.0072(19) 0.0068(16)
C11 0.050(3) 0.030(2) 0.040(3) 0.012(2) 0.005(2) 0.0024(18)
C12 0.042(2) 0.038(2) 0.038(3) 0.017(2) 0.004(2) -0.0057(18)
C13 0.035(2) 0.050(3) 0.037(3) 0.014(2) 0.008(2) 0.0009(19)
C14 0.034(2) 0.036(2) 0.027(3) 0.009(2) 0.005(2) 0.0049(17)
C15 0.030(2) 0.028(2) 0.033(3) 0.0069(19) 0.0039(19) 0.0012(16)
C16 0.039(2) 0.029(2) 0.037(3) 0.004(2) 0.003(2) 0.0067(17)

loop_
_atom_type_symbol
_atom_type_description
_atom_type_scat_dispersion_real
_atom_type_scat_dispersion_imag
_atom_type_scat_source
C C 0.0033 0.0016 'International Tables Vol C Tables 4.2.6.8 and 6.1.1.4'
H H 0.0000 0.0000 'International Tables Vol C Tables 4.2.6.8 and 6.1.1.4'
F F 0.0171 0.0103 'International Tables Vol C Tables 4.2.6.8 and 6.1.1.4'
O O 0.0106 0.0060 'International Tables Vol C Tables 4.2.6.8 and 6.1.1.4'
S S 0.1246 0.1234 'International Tables Vol C Tables 4.2.6.8 and 6.1.1.4'
U U -9.6767 9.6646 'International Tables Vol C Tables 4.2.6.8 and 6.1.1.4'

loop_
_geom_angle_atom_site_label_1
_geom_angle_atom_site_label_2
_geom_angle_atom_site_label_3
_geom_angle
_geom_angle_site_symmetry_1
_geom_angle_site_symmetry_3
O1 U1 O2 178.32(11) . .
O1 U1 O8 87.04(12) . .
O2 U1 O8 91.33(12) . .
O1 U1 O6 89.79(12) . 2_777
O2 U1 O6 91.77(12) . 2_777
O8 U1 O6 143.18(9) . 2_777
O1 U1 O5 91.87(11) . .
O2 U1 O5 89.17(11) . .
O8 U1 O5 143.08(9) . .
O6 U1 O5 73.66(9) 2_777 .
O1 U1 O4 92.90(10) . .
O2 U1 O4 87.05(10) . .
O8 U1 O4 73.44(9) . .
O6 U1 O4 70.10(9) 2_777 .
O5 U1 O4 143.40(9) . .
O1 U1 O3 89.86(10) . .
O2 U1 O3 89.25(10) . .
O8 U1 O3 72.95(9) . .
O6 U1 O3 143.76(9) 2_777 .
O5 U1 O3 70.14(9) . .
O4 U1 O3 146.08(10) . .
O7 S1 O6 115.5(2) . .
O7 S1 O5 116.09(17) . .
O6 S1 O5 111.53(16) . .
O7 S1 C15 105.57(16) . .
O6 S1 C15 102.98(17) . .
O5 S1 C15 103.23(18) . .
O10 S2 O9 117.94(16) . .
O10 S2 O8 113.04(18) . .
O9 S2 O8 112.67(16) . .
O10 S2 C16 106.05(18) . .
O9 S2 C16 105.25(18) . .
O8 S2 C16 99.54(19) . .
C1 O3 U1 131.9(3) . .
C8 O4 U1 138.4(2) . .
S1 O5 U1 153.40(15) . .
S1 O6 U1 165.98(18) . 2_777
S2 O8 U1 135.02(14) . .
O3 C1 C2 123.9(4) . .
O3 C1 H1 118.1 . .
C2 C1 H1 118.1 . .
C7 C2 C3 120.1(4) . .
C7 C2 C1 119.1(4) . .
C3 C2 C1 120.8(4) . .
C4 C3 C2 119.2(4) . .
C4 C3 H3 120.4 . .
C2 C3 H3 120.4 . .
C3 C4 C5 120.4(5) . .
C3 C4 H4 119.8 . .
C5 C4 H4 119.8 . .
C6 C5 C4 120.3(4) . .
C6 C5 H5 119.9 . .
C4 C5 H5 119.9 . .
C5 C6 C7 119.5(5) . .
C5 C6 H6 120.2 . .
C7 C6 H6 120.2 . .
C2 C7 C6 120.4(4) . .
C2 C7 H7 119.8 . .
C6 C7 H7 119.8 . .
O4 C8 C9 122.6(3) . .
O4 C8 H8 118.7 . .
C9 C8 H8 118.7 . .
C10 C9 C14 120.6(3) . .
C10 C9 C8 121.3(3) . .
C14 C9 C8 118.1(3) . .
C11 C10 C9 119.6(3) . .
C11 C10 H10 120.2 . .
C9 C10 H10 120.2 . .
C10 C11 C12 120.1(4) . .
C10 C11 H11 120.0 . .
C12 C11 H11 120.0 . .
C13 C12 C11 120.9(3) . .
C13 C12 H12 119.5 . .
C11 C12 H12 119.5 . .
C14 C13 C12 119.2(3) . .
C14 C13 H13 120.4 . .
C12 C13 H13 120.4 . .
C13 C14 C9 119.6(3) . .
C13 C14 H14 120.2 . .
C9 C14 H14 120.2 . .
F2 C15 F3 109.1(3) . .
F2 C15 F1 109.3(3) . .
F3 C15 F1 108.7(4) . .
F2 C15 S1 110.2(3) . .
F3 C15 S1 109.1(2) . .
F1 C15 S1 110.3(2) . .
F6 C16 F4 108.9(3) . .
F6 C16 F5 109.4(3) . .
F4 C16 F5 108.2(4) . .
F6 C16 S2 110.4(3) . .
F4 C16 S2 109.8(3) . .
F5 C16 S2 110.1(3) . .

loop_
_geom_bond_atom_site_label_1
_geom_bond_atom_site_label_2
_geom_bond_distance
_geom_bond_site_symmetry_2
U1 O1 1.760(3) .
U1 O2 1.765(3) .
U1 O8 2.364(3) .
U1 O6 2.397(3) 2_777
U1 O5 2.399(2) .
U1 O4 2.401(2) .
U1 O3 2.426(2) .
S1 O7 1.418(2) .
S1 O6 1.440(3) .
S1 O5 1.458(3) .
S1 C15 1.832(4) .
S2 O10 1.424(3) .
S2 O9 1.426(2) .
S2 O8 1.491(3) .
S2 C16 1.834(4) .
O3 C1 1.239(5) .
O4 C8 1.236(4) .
O6 U1 2.397(3) 2_777
F1 C15 1.328(4) .
F2 C15 1.318(4) .
F3 C15 1.325(5) .
F4 C16 1.329(4) .
F5 C16 1.334(5) .
F6 C16 1.321(4) .
C1 C2 1.447(5) .
C1 H1 0.9500 .
C2 C7 1.379(6) .
C2 C3 1.398(6) .
C3 C4 1.377(5) .
C3 H3 0.9500 .
C4 C5 1.392(7) .
C4 H4 0.9500 .
C5 C6 1.376(7) .
C5 H5 0.9500 .
C6 C7 1.387(5) .
C6 H6 0.9500 .
C7 H7 0.9500 .
C8 C9 1.446(5) .
C8 H8 0.9500 .
C9 C10 1.388(5) .
C9 C14 1.404(5) .
C10 C11 1.377(5) .
C10 H10 0.9500 .
C11 C12 1.392(5) .
C11 H11 0.9500 .
C12 C13 1.389(5) .
C12 H12 0.9500 .
C13 C14 1.387(5) .
C13 H13 0.9500 .
C14 H14 0.9500 .
